data_8107511
loop_
_publ_author_name
'Zeng-Bing, Zhao'
'Xue-Ping, Li'
'Shu-Cheng, Yang'
'Bing-Qi, Yang'
'Ze-Tao, Wang'
'Lan-Xing, Cheng'
'Xi-Shi, Tai'

_publ_section_title
;
 The crystal structure of [(2,2&#x2032;-bipyridine-6-carboxylato-\k3
 N,N,O)-(6-phenylpyridine-2-carboxylate-\k2 N,O)copper(II)] monohydrate,
 C23H17N3O5Cu
;
_journal_issue 4
_journal_name_full 'Zeitschrift f\"ur Kristallographie - New Crystal Structures'
_journal_page_first 615
_journal_page_last 617
_journal_paper_doi 10.1515/ncrs-2023-0118
_journal_volume 238
_journal_year 2023
_chemical_formula_moiety 'C23 H15 Cu N3 O4, H2 O'
_chemical_formula_sum 'C23 H17 Cu N3 O5'
_chemical_formula_weight 478.93
_space_group_crystal_system monoclinic
_space_group_IT_number 14
_space_group_name_Hall '-P 2yn'
_space_group_name_H-M_alt 'P 1 21/n 1'
_atom_sites_solution_hydrogens mixed
_atom_sites_solution_primary direct
_cell_angle_alpha 90
_cell_angle_beta 105.4330(10)
_cell_angle_gamma 90
_cell_formula_units_Z 4
_cell_length_a 11.49510(10)
_cell_length_b 8.69660(10)
_cell_length_c 21.1454(2)
_cell_measurement_reflns_used 12409
_cell_measurement_temperature 294.10(10)
_cell_measurement_theta_max 75.5200
_cell_measurement_theta_min 3.9820
_cell_volume 2037.65(4)
_computing_cell_refinement 'CrysAlisPro 1.171.41.123a (Rigaku OD, 2022)'
_computing_data_collection 'CrysAlisPro 1.171.41.123a (Rigaku OD, 2022)'
_computing_data_reduction 'CrysAlisPro 1.171.41.123a (Rigaku OD, 2022)'
_computing_molecular_graphics 'Olex2 1.5-beta (Dolomanov et al., 2009)'
_computing_publication_material 'Olex2 1.5-beta (Dolomanov et al., 2009)'
_computing_structure_refinement 'SHELXL 2018/3 (Sheldrick, 2015)'
_computing_structure_solution 'SHELXS  (Sheldrick, 2008)'
_diffrn_ambient_environment air
_diffrn_ambient_temperature 294.10(10)
_diffrn_detector 'Hybrid Pixel Array Detector'
_diffrn_detector_area_resol_mean 10.0000
_diffrn_detector_type HyPix
_diffrn_measured_fraction_theta_full 0.994
_diffrn_measured_fraction_theta_max 0.953
_diffrn_measurement_details
;
List of Runs (angles in degrees, time in seconds):

  # Type    Start    End  Width  t~exp~   \w     \q     \k     \f   Frames
--------------------------------------------------------------------------
  1  \w    100.00 171.00   0.50    1.00    --  109.26  61.00 120.00  142
  2  \w     82.00 120.00   0.50    1.00    --  109.26 149.00 150.00   76
  3  \w    113.00 145.00   0.50    1.00    --  109.26 123.00 -12.00   64
  4  \w     98.00 131.00   0.50    1.00    --  109.26 125.00 -90.00   66
  5  \w    -30.00  26.00   0.50    0.32    --   43.18 -19.00 120.00  112
  6  \w     35.00  60.00   0.50    1.00    --  109.26 -61.00  30.00   50
  7  \w     35.00 106.00   0.50    1.00    --  109.26 -77.00  60.00  142
  8  \w     35.00  70.00   0.50    1.00    --  109.26 -61.00  60.00   70
  9  \w     38.00  70.00   0.50    1.00    --  109.26 -61.00 -30.00   64
 10  \w     40.00  66.00   0.50    1.00    --  109.26 -61.00 -60.00   52
 11  \w     43.00  71.00   0.50    1.00    --  109.26 -61.00 -90.00   56
 12  \w     35.00  92.00   0.50    1.00    --  109.26 -77.00-120.00  114
 13  \w    -21.00  42.00   0.50    0.32    --   43.18 -37.00-150.00  126
 14  \w     41.00  66.00   0.50    0.32    --   43.18-123.00 -93.00   50
 15  \w     39.00 107.00   0.50    1.00    --  109.26-125.00-120.00  136
 16  \w     72.00 101.00   0.50    1.00    --  109.26-123.00 -93.00   58
 17  \w     64.00  89.00   0.50    1.00    --  109.26-149.00 103.00   50
 18  \w     55.00  80.00   0.50    0.32    --   43.18-149.00 103.00   50
 19  \w    -51.00 -16.00   0.50    1.00    --  -90.25  45.00 150.00   70
 20  \w    -49.00 -15.00   0.50    1.00    --  -90.25  45.00 120.00   68
 21  \w   -102.00 -25.00   0.50    0.32    --  -43.18 149.00 150.00  154
 22  \w    -61.00 -35.00   0.50    0.32    --  -43.18 123.00 -12.00   52
 23  \w    -51.00 -14.00   0.50    1.00    --  -90.25  45.00  30.00   74
 24  \w    -80.00 -55.00   0.50    0.32    --  -43.18 -57.00 -60.00   50
 25  \w   -116.00 -14.00   0.50    0.32    --  -43.18 -77.00  90.00  204
 26  \w   -111.00 -86.00   0.50    0.32    --  -43.18 -57.00 -60.00   50
 27  \w   -113.00 -86.00   0.50    1.00    --  -90.25 -61.00-180.00   54
 28  \w   -143.00-117.00   0.50    1.00    --  -90.25 -61.00-180.00   52
 29  \w   -133.00 -75.00   0.50    1.00    --  -90.25-123.00 -93.00  116
 30  \w   -122.00 -96.00   0.50    1.00    --  -90.25-149.00 103.00   52
;
_diffrn_measurement_device 'four-circle diffractometer'
_diffrn_measurement_device_type 'XtaLAB Synergy, Dualflex, HyPix'
_diffrn_measurement_method '\w scans'
_diffrn_orient_matrix_type 'CrysAlisPro convention (1999,Acta A55,543-557)'
_diffrn_orient_matrix_UB_11 -0.0818385000
_diffrn_orient_matrix_UB_12 0.0342862000
_diffrn_orient_matrix_UB_13 0.0453315000
_diffrn_orient_matrix_UB_21 -0.1030657000
_diffrn_orient_matrix_UB_22 0.0455590000
_diffrn_orient_matrix_UB_23 -0.0600529000
_diffrn_orient_matrix_UB_31 -0.0448116000
_diffrn_orient_matrix_UB_32 -0.1677490000
_diffrn_orient_matrix_UB_33 -0.0070433000
_diffrn_radiation_monochromator mirror
_diffrn_radiation_probe x-ray
_diffrn_radiation_type 'Cu K\a'
_diffrn_radiation_wavelength 1.54184
_diffrn_reflns_av_R_equivalents 0.0268
_diffrn_reflns_av_unetI/netI 0.0222
_diffrn_reflns_Laue_measured_fraction_full 0.994
_diffrn_reflns_Laue_measured_fraction_max 0.953
_diffrn_reflns_limit_h_max 13
_diffrn_reflns_limit_h_min -14
_diffrn_reflns_limit_k_max 8
_diffrn_reflns_limit_k_min -10
_diffrn_reflns_limit_l_max 26
_diffrn_reflns_limit_l_min -26
_diffrn_reflns_number 14284
_diffrn_reflns_point_group_measured_fraction_full 0.994
_diffrn_reflns_point_group_measured_fraction_max 0.953
_diffrn_reflns_theta_full 67.684
_diffrn_reflns_theta_max 75.722
_diffrn_reflns_theta_min 4.002
_diffrn_source 'micro-focus sealed X-ray tube'
_diffrn_source_type 'PhotonJet (Cu) X-ray Source'
_exptl_absorpt_coefficient_mu 1.882
_exptl_absorpt_correction_T_max 1.00000
_exptl_absorpt_correction_T_min 0.54536
_exptl_absorpt_correction_type multi-scan
_exptl_absorpt_process_details
;
CrysAlisPro 1.171.41.123a (Rigaku Oxford Diffraction, 2022)
Empirical absorption correction using spherical harmonics,
implemented in SCALE3 ABSPACK scaling algorithm.
;
_exptl_crystal_colour blue
_exptl_crystal_density_diffrn 1.561
_exptl_crystal_description block
_exptl_crystal_F_000 980
_exptl_crystal_size_max 0.15
_exptl_crystal_size_mid 0.12
_exptl_crystal_size_min 0.11
_refine_diff_density_max 0.386
_refine_diff_density_min -0.388
_refine_diff_density_rms 0.092
_refine_ls_extinction_coef 0.0039(2)
_refine_ls_extinction_expression Fc^*^=kFc[1+0.001xFc^2^\l^3^/sin(2\q)]^-1/4^
_refine_ls_extinction_method 'SHELXL-2018/3 (Sheldrick 2018)'
_refine_ls_goodness_of_fit_ref 0.994
_refine_ls_hydrogen_treatment mixed
_refine_ls_matrix_type full
_refine_ls_number_parameters 296
_refine_ls_number_reflns 4042
_refine_ls_number_restraints 3
_refine_ls_restrained_S_all 0.993
_refine_ls_R_factor_all 0.0309
_refine_ls_R_factor_gt 0.0298
_refine_ls_shift/su_max 0.003
_refine_ls_shift/su_mean 0.000
_refine_ls_structure_factor_coef Fsqd
_refine_ls_weighting_details 'w=1/[\s^2^(Fo^2^)+(0.0564P)^2^+0.7197P] where P=(Fo^2^+2Fc^2^)/3'
_refine_ls_weighting_scheme calc
_refine_ls_wR_factor_gt 0.0852
_refine_ls_wR_factor_ref 0.0862
_reflns_Friedel_coverage 0.000
_reflns_Friedel_fraction_full .
_reflns_Friedel_fraction_max .
_reflns_number_gt 3836
_reflns_number_total 4042
_reflns_threshold_expression 'I > 2\s(I)'
_cod_data_source_file suppl_j_ncrs-2023-0118_suppl_001.cif
_cod_data_source_block 1-1
_cod_database_code 8107511
_chemical_oxdiff_formula 'C H O N Cu'
_shelx_space_group_comment
;
The symmetry employed for this shelxl refinement is uniquely defined
by the following loop, which should always be used as a source of
symmetry information in preference to the above space-group names.
They are only intended as comments.
;
_shelx_estimated_absorpt_t_max 0.820
_shelx_estimated_absorpt_t_min 0.765
_olex2_refinement_description
;
1. Fixed Uiso
 At 1.2 times of:
  All C(H) groups
 At 1.5 times of:
  All O(H,H) groups
2. Restrained distances
 O1-H1A = O1-H1B
 0.85 with sigma of 0.02
 H1A-H1B
 1.34 with sigma of 0.04
3.a Aromatic/amide H refined with riding coordinates:
 C1(H1), C2(H2), C3(H3), C4(H4), C5(H5), C8(H8), C9(H9), C10(H10), C15(H15),
 C16(H16), C17(H17), C20(H20), C21(H21), C22(H22), C23(H23)
;
_olex2_submission_special_instructions 'No special instructions were received'
_oxdiff_exptl_absorpt_empirical_details
;
Empirical correction (ABSPACK) includes:
- Absorption correction using spherical harmonics
- Frame scaling
;
_oxdiff_exptl_absorpt_empirical_full_max 1.800
_oxdiff_exptl_absorpt_empirical_full_min 0.647

loop_
_space_group_symop_operation_xyz
'x, y, z'
'-x+1/2, y+1/2, -z+1/2'
'-x, -y, -z'
'x-1/2, -y-1/2, z-1/2'

loop_
_atom_site_label
_atom_site_type_symbol
_atom_site_fract_x
_atom_site_fract_y
_atom_site_fract_z
_atom_site_U_iso_or_equiv
_atom_site_adp_type
_atom_site_occupancy
_atom_site_site_symmetry_order
_atom_site_calc_flag
_atom_site_refinement_flags_posn
_atom_site_refinement_flags_adp
_atom_site_refinement_flags_occupancy
_atom_site_disorder_assembly
_atom_site_disorder_group
Cu1 Cu 0.31393(2) 0.69233(2) 0.50148(2) 0.02713(10) Uani 1 1 d . . . . .
O2 O 0.35438(10) 0.88309(13) 0.55588(5) 0.0359(3) Uani 1 1 d . . . . .
O3 O 0.27938(10) 0.78347(13) 0.41591(5) 0.0358(3) Uani 1 1 d . . . . .
O4 O 0.14795(14) 0.91025(19) 0.33800(6) 0.0599(4) Uani 1 1 d . . . . .
O5 O 0.44476(13) 0.96187(16) 0.65749(6) 0.0523(3) Uani 1 1 d . . . . .
N1 N 0.40494(11) 0.60110(14) 0.58195(6) 0.0276(3) Uani 1 1 d . . . . .
N2 N 0.32574(11) 0.47022(15) 0.47109(6) 0.0291(3) Uani 1 1 d . . . . .
N3 N 0.11438(11) 0.74380(15) 0.48496(6) 0.0318(3) Uani 1 1 d . . . . .
C1 C 0.14561(16) 0.5263(2) 0.59442(9) 0.0434(4) Uani 1 1 d . . . . .
H1 H 0.166756 0.485694 0.558340 0.052 Uiso 1 1 calc R U . . .
C2 C 0.1835(2) 0.4529(3) 0.65453(11) 0.0562(5) Uani 1 1 d . . . . .
H2 H 0.229845 0.363998 0.658569 0.067 Uiso 1 1 calc R U . . .
C3 C 0.1522(3) 0.5120(3) 0.70865(12) 0.0734(7) Uani 1 1 d . . . . .
H3 H 0.178576 0.464186 0.749310 0.088 Uiso 1 1 calc R U . . .
C4 C 0.0815(3) 0.6426(4) 0.70150(13) 0.0819(8) Uani 1 1 d . . . . .
H4 H 0.059201 0.681619 0.737519 0.098 Uiso 1 1 calc R U . . .
C5 C 0.0437(2) 0.7159(3) 0.64193(12) 0.0645(6) Uani 1 1 d . . . . .
H5 H -0.004049 0.803477 0.638039 0.077 Uiso 1 1 calc R U . . .
C6 C 0.07661(16) 0.6596(2) 0.58703(10) 0.0430(4) Uani 1 1 d . . . . .
C7 C 0.03748(15) 0.7376(2) 0.52264(9) 0.0397(4) Uani 1 1 d . . . . .
C8 C -0.07694(17) 0.8064(2) 0.50218(13) 0.0545(5) Uani 1 1 d . . . . .
H8 H -0.128311 0.804839 0.529523 0.065 Uiso 1 1 calc R U . . .
C9 C -0.11293(17) 0.8757(2) 0.44187(13) 0.0608(6) Uani 1 1 d . . . . .
H9 H -0.189514 0.918760 0.427476 0.073 Uiso 1 1 calc R U . . .
C10 C -0.03443(16) 0.8809(2) 0.40300(11) 0.0510(5) Uani 1 1 d . . . . .
H10 H -0.057188 0.926054 0.361663 0.061 Uiso 1 1 calc R U . . .
C11 C 0.07992(15) 0.81704(18) 0.42682(9) 0.0367(4) Uani 1 1 d . . . . .
C12 C 0.17479(16) 0.8378(2) 0.38969(8) 0.0368(4) Uani 1 1 d . . . . .
C13 C 0.41126(14) 0.86093(19) 0.61610(8) 0.0336(3) Uani 1 1 d . . . . .
C14 C 0.44073(14) 0.69335(18) 0.63365(7) 0.0314(3) Uani 1 1 d . . . . .
C15 C 0.50221(16) 0.6338(2) 0.69410(8) 0.0422(4) Uani 1 1 d . . . . .
H15 H 0.525871 0.696696 0.730877 0.051 Uiso 1 1 calc R U . . .
C16 C 0.52730(17) 0.4780(2) 0.69803(8) 0.0456(4) Uani 1 1 d . . . . .
H16 H 0.568397 0.435456 0.738106 0.055 Uiso 1 1 calc R U . . .
C17 C 0.49225(15) 0.3842(2) 0.64331(8) 0.0393(4) Uani 1 1 d . . . . .
H17 H 0.510545 0.279876 0.645931 0.047 Uiso 1 1 calc R U . . .
C18 C 0.42889(13) 0.45057(17) 0.58430(7) 0.0293(3) Uani 1 1 d . . . . .
C19 C 0.38409(12) 0.37454(17) 0.52000(7) 0.0286(3) Uani 1 1 d . . . . .
C20 C 0.39977(15) 0.21976(19) 0.50862(9) 0.0359(3) Uani 1 1 d . . . . .
H20 H 0.439737 0.155274 0.542555 0.043 Uiso 1 1 calc R U . . .
C21 C 0.35448(15) 0.1634(2) 0.44548(9) 0.0408(4) Uani 1 1 d . . . . .
H21 H 0.363411 0.059974 0.436686 0.049 Uiso 1 1 calc R U . . .
C22 C 0.29628(15) 0.2610(2) 0.39588(9) 0.0408(4) Uani 1 1 d . . . . .
H22 H 0.266151 0.224558 0.353305 0.049 Uiso 1 1 calc R U . . .
C23 C 0.28325(14) 0.4148(2) 0.41042(8) 0.0350(3) Uani 1 1 d . . . . .
H23 H 0.243866 0.480891 0.376999 0.042 Uiso 1 1 calc R U . . .
O1 O 0.67360(18) 1.0861(4) 0.74113(10) 0.0981(8) Uani 1 1 d D . . . .
H1A H 0.612(3) 1.034(5) 0.721(2) 0.147 Uiso 1 1 d D U . . .
H1B H 0.719(3) 1.071(5) 0.7163(18) 0.147 Uiso 1 1 d D U . . .

loop_
_atom_site_aniso_label
_atom_site_aniso_U_11
_atom_site_aniso_U_22
_atom_site_aniso_U_33
_atom_site_aniso_U_23
_atom_site_aniso_U_13
_atom_site_aniso_U_12
Cu1 0.02966(15) 0.02655(15) 0.02348(14) 0.00254(7) 0.00411(9) 0.00263(7)
O2 0.0406(6) 0.0287(5) 0.0353(6) -0.0013(4) 0.0047(5) 0.0017(4)
O3 0.0394(6) 0.0404(6) 0.0276(5) 0.0082(4) 0.0088(4) 0.0054(5)
O4 0.0631(9) 0.0730(10) 0.0343(7) 0.0223(6) -0.0030(6) 0.0069(7)
O5 0.0674(8) 0.0431(7) 0.0431(7) -0.0158(6) 0.0091(6) -0.0052(6)
N1 0.0279(6) 0.0300(6) 0.0244(6) 0.0020(5) 0.0060(4) 0.0003(5)
N2 0.0308(6) 0.0290(6) 0.0272(6) 0.0004(5) 0.0073(5) 0.0007(5)
N3 0.0274(6) 0.0299(6) 0.0365(7) -0.0039(5) 0.0057(5) -0.0005(5)
C1 0.0426(9) 0.0456(10) 0.0481(10) -0.0037(8) 0.0224(7) -0.0084(8)
C2 0.0595(12) 0.0578(12) 0.0571(12) 0.0071(10) 0.0259(10) -0.0078(10)
C3 0.0942(18) 0.0823(18) 0.0538(13) 0.0082(12) 0.0374(13) -0.0152(15)
C4 0.124(2) 0.0788(17) 0.0655(15) -0.0099(13) 0.0638(17) -0.0113(17)
C5 0.0826(16) 0.0559(12) 0.0722(15) -0.0081(11) 0.0509(13) -0.0031(11)
C6 0.0422(9) 0.0412(9) 0.0534(10) -0.0067(8) 0.0263(8) -0.0102(7)
C7 0.0325(8) 0.0341(8) 0.0552(10) -0.0098(8) 0.0163(7) -0.0046(7)
C8 0.0331(9) 0.0496(11) 0.0846(16) -0.0129(10) 0.0220(10) 0.0000(7)
C9 0.0296(8) 0.0473(11) 0.0982(18) -0.0083(11) 0.0040(10) 0.0075(8)
C10 0.0369(9) 0.0405(10) 0.0629(12) 0.0006(9) -0.0091(8) 0.0050(7)
C11 0.0321(8) 0.0311(8) 0.0404(9) -0.0033(6) -0.0018(7) 0.0010(6)
C12 0.0442(9) 0.0333(8) 0.0266(7) 0.0005(6) -0.0016(6) -0.0002(7)
C13 0.0335(7) 0.0352(8) 0.0328(8) -0.0047(6) 0.0100(6) -0.0025(6)
C14 0.0305(7) 0.0372(8) 0.0259(7) -0.0007(6) 0.0065(6) -0.0026(6)
C15 0.0476(9) 0.0501(10) 0.0248(7) -0.0006(7) 0.0023(7) -0.0056(8)
C16 0.0492(9) 0.0531(11) 0.0282(8) 0.0120(7) -0.0007(7) 0.0006(8)
C17 0.0424(8) 0.0374(9) 0.0349(8) 0.0116(7) 0.0046(7) 0.0055(7)
C18 0.0283(7) 0.0303(7) 0.0294(7) 0.0040(6) 0.0078(5) 0.0014(6)
C19 0.0265(6) 0.0291(7) 0.0312(7) 0.0020(6) 0.0096(5) 0.0005(5)
C20 0.0339(8) 0.0282(7) 0.0473(9) 0.0017(7) 0.0140(7) 0.0006(6)
C21 0.0385(8) 0.0313(8) 0.0573(11) -0.0101(7) 0.0211(8) -0.0043(7)
C22 0.0391(8) 0.0459(10) 0.0398(9) -0.0148(8) 0.0148(7) -0.0092(7)
C23 0.0362(8) 0.0391(8) 0.0291(7) -0.0023(6) 0.0076(6) -0.0022(6)
O1 0.0639(11) 0.164(2) 0.0636(11) -0.0159(13) 0.0116(9) -0.0148(13)

loop_
_atom_type_symbol
_atom_type_description
_atom_type_scat_dispersion_real
_atom_type_scat_dispersion_imag
_atom_type_scat_source
C C 0.0181 0.0091 'International Tables Vol C Tables 4.2.6.8 and 6.1.1.4'
H H 0.0000 0.0000 'International Tables Vol C Tables 4.2.6.8 and 6.1.1.4'
Cu Cu -1.9646 0.5888 'International Tables Vol C Tables 4.2.6.8 and 6.1.1.4'
N N 0.0311 0.0180 'International Tables Vol C Tables 4.2.6.8 and 6.1.1.4'
O O 0.0492 0.0322 'International Tables Vol C Tables 4.2.6.8 and 6.1.1.4'

loop_
_geom_angle_atom_site_label_1
_geom_angle_atom_site_label_2
_geom_angle_atom_site_label_3
_geom_angle
_geom_angle_site_symmetry_1
_geom_angle_site_symmetry_3
O2 Cu1 N2 159.34(5) . .
O2 Cu1 N3 89.75(5) . .
O3 Cu1 O2 99.08(5) . .
O3 Cu1 N2 96.20(5) . .
O3 Cu1 N3 80.00(5) . .
N1 Cu1 O2 81.05(5) . .
N1 Cu1 O3 159.40(5) . .
N1 Cu1 N2 79.77(5) . .
N1 Cu1 N3 120.57(5) . .
N2 Cu1 N3 106.60(5) . .
C13 O2 Cu1 115.17(10) . .
C12 O3 Cu1 119.92(11) . .
C14 N1 Cu1 117.17(10) . .
C14 N1 C18 123.03(13) . .
C18 N1 Cu1 119.81(10) . .
C19 N2 Cu1 113.51(10) . .
C23 N2 Cu1 127.10(11) . .
C23 N2 C19 119.39(14) . .
C7 N3 Cu1 134.43(11) . .
C7 N3 C11 118.78(14) . .
C11 N3 Cu1 105.86(10) . .
C2 C1 H1 119.4 . .
C2 C1 C6 121.23(18) . .
C6 C1 H1 119.4 . .
C1 C2 H2 120.0 . .
C1 C2 C3 120.0(2) . .
C3 C2 H2 120.0 . .
C2 C3 H3 120.4 . .
C4 C3 C2 119.2(2) . .
C4 C3 H3 120.4 . .
C3 C4 H4 119.5 . .
C5 C4 C3 121.0(2) . .
C5 C4 H4 119.5 . .
C4 C5 H5 119.7 . .
C4 C5 C6 120.5(2) . .
C6 C5 H5 119.7 . .
C1 C6 C5 118.0(2) . .
C1 C6 C7 120.71(16) . .
C5 C6 C7 121.28(19) . .
N3 C7 C6 118.58(15) . .
N3 C7 C8 120.80(18) . .
C8 C7 C6 120.60(17) . .
C7 C8 H8 120.0 . .
C9 C8 C7 120.0(2) . .
C9 C8 H8 120.0 . .
C8 C9 H9 120.4 . .
C8 C9 C10 119.15(17) . .
C10 C9 H9 120.4 . .
C9 C10 H10 120.7 . .
C9 C10 C11 118.5(2) . .
C11 C10 H10 120.7 . .
N3 C11 C10 122.61(18) . .
N3 C11 C12 116.87(14) . .
C10 C11 C12 120.38(17) . .
O3 C12 C11 117.17(14) . .
O4 C12 O3 124.24(17) . .
O4 C12 C11 118.53(16) . .
O2 C13 C14 114.10(14) . .
O5 C13 O2 125.55(17) . .
O5 C13 C14 120.31(15) . .
N1 C14 C13 112.20(13) . .
N1 C14 C15 120.22(15) . .
C15 C14 C13 127.52(15) . .
C14 C15 H15 121.0 . .
C16 C15 C14 117.92(16) . .
C16 C15 H15 121.0 . .
C15 C16 H16 119.4 . .
C15 C16 C17 121.12(15) . .
C17 C16 H16 119.4 . .
C16 C17 H17 120.9 . .
C16 C17 C18 118.15(16) . .
C18 C17 H17 120.9 . .
N1 C18 C17 119.53(15) . .
N1 C18 C19 112.76(13) . .
C17 C18 C19 127.70(15) . .
N2 C19 C18 114.07(13) . .
N2 C19 C20 121.55(14) . .
C20 C19 C18 124.38(14) . .
C19 C20 H20 120.8 . .
C21 C20 C19 118.47(16) . .
C21 C20 H20 120.8 . .
C20 C21 H21 120.1 . .
C22 C21 C20 119.85(16) . .
C22 C21 H21 120.1 . .
C21 C22 H22 120.5 . .
C21 C22 C23 118.94(15) . .
C23 C22 H22 120.5 . .
N2 C23 C22 121.80(15) . .
N2 C23 H23 119.1 . .
C22 C23 H23 119.1 . .
H1A O1 H1B 101(3) . .

loop_
_geom_bond_atom_site_label_1
_geom_bond_atom_site_label_2
_geom_bond_distance
_geom_bond_site_symmetry_2
Cu1 O2 2.0018(11) .
Cu1 O3 1.9176(11) .
Cu1 N1 1.9163(12) .
Cu1 N2 2.0515(13) .
Cu1 N3 2.2710(12) .
O2 C13 1.282(2) .
O3 C12 1.273(2) .
O4 C12 1.228(2) .
O5 C13 1.227(2) .
N1 C14 1.330(2) .
N1 C18 1.336(2) .
N2 C19 1.3574(19) .
N2 C23 1.335(2) .
N3 C7 1.339(2) .
N3 C11 1.347(2) .
C1 H1 0.9300 .
C1 C2 1.385(3) .
C1 C6 1.390(3) .
C2 H2 0.9300 .
C2 C3 1.386(3) .
C3 H3 0.9300 .
C3 C4 1.382(4) .
C4 H4 0.9300 .
C4 C5 1.375(4) .
C5 H5 0.9300 .
C5 C6 1.401(3) .
C6 C7 1.480(3) .
C7 C8 1.404(3) .
C8 H8 0.9300 .
C8 C9 1.371(3) .
C9 H9 0.9300 .
C9 C10 1.374(3) .
C10 H10 0.9300 .
C10 C11 1.392(2) .
C11 C12 1.515(3) .
C13 C14 1.520(2) .
C14 C15 1.386(2) .
C15 H15 0.9300 .
C15 C16 1.384(3) .
C16 H16 0.9300 .
C16 C17 1.385(3) .
C17 H17 0.9300 .
C17 C18 1.392(2) .
C18 C19 1.476(2) .
C19 C20 1.388(2) .
C20 H20 0.9300 .
C20 C21 1.387(3) .
C21 H21 0.9300 .
C21 C22 1.376(3) .
C22 H22 0.9300 .
C22 C23 1.389(2) .
C23 H23 0.9300 .
O1 H1A 0.849(19) .
O1 H1B 0.846(19) .

loop_
_geom_torsion_atom_site_label_1
_geom_torsion_atom_site_label_2
_geom_torsion_atom_site_label_3
_geom_torsion_atom_site_label_4
_geom_torsion
_geom_torsion_site_symmetry_1
_geom_torsion_site_symmetry_2
_geom_torsion_site_symmetry_3
_geom_torsion_site_symmetry_4
Cu1 O2 C13 O5 179.73(14) . . . .
Cu1 O2 C13 C14 2.09(16) . . . .
Cu1 O3 C12 O4 173.13(14) . . . .
Cu1 O3 C12 C11 -4.0(2) . . . .
Cu1 N1 C14 C13 -5.59(16) . . . .
Cu1 N1 C14 C15 177.11(12) . . . .
Cu1 N1 C18 C17 -178.30(11) . . . .
Cu1 N1 C18 C19 2.98(16) . . . .
Cu1 N2 C19 C18 -1.18(15) . . . .
Cu1 N2 C19 C20 179.48(11) . . . .
Cu1 N2 C23 C22 -179.62(12) . . . .
Cu1 N3 C7 C6 -11.7(2) . . . .
Cu1 N3 C7 C8 167.07(13) . . . .
Cu1 N3 C11 C10 -173.40(14) . . . .
Cu1 N3 C11 C12 2.30(16) . . . .
O2 C13 C14 N1 2.13(19) . . . .
O2 C13 C14 C15 179.19(16) . . . .
O5 C13 C14 N1 -175.64(15) . . . .
O5 C13 C14 C15 1.4(3) . . . .
N1 C14 C15 C16 1.7(3) . . . .
N1 C18 C19 N2 -0.99(18) . . . .
N1 C18 C19 C20 178.32(14) . . . .
N2 C19 C20 C21 0.2(2) . . . .
N3 C7 C8 C9 2.5(3) . . . .
N3 C11 C12 O3 0.6(2) . . . .
N3 C11 C12 O4 -176.71(16) . . . .
C1 C2 C3 C4 1.1(4) . . . .
C1 C6 C7 N3 -38.5(2) . . . .
C1 C6 C7 C8 142.82(18) . . . .
C2 C1 C6 C5 -1.5(3) . . . .
C2 C1 C6 C7 179.54(17) . . . .
C2 C3 C4 C5 -1.1(4) . . . .
C3 C4 C5 C6 -0.2(4) . . . .
C4 C5 C6 C1 1.5(3) . . . .
C4 C5 C6 C7 -179.5(2) . . . .
C5 C6 C7 N3 142.66(19) . . . .
C5 C6 C7 C8 -36.1(3) . . . .
C6 C1 C2 C3 0.2(3) . . . .
C6 C7 C8 C9 -178.76(18) . . . .
C7 N3 C11 C10 -2.9(2) . . . .
C7 N3 C11 C12 172.83(14) . . . .
C7 C8 C9 C10 -1.9(3) . . . .
C8 C9 C10 C11 -0.9(3) . . . .
C9 C10 C11 N3 3.4(3) . . . .
C9 C10 C11 C12 -172.14(17) . . . .
C10 C11 C12 O3 176.39(16) . . . .
C10 C11 C12 O4 -0.9(3) . . . .
C11 N3 C7 C6 -178.86(15) . . . .
C11 N3 C7 C8 -0.1(2) . . . .
C13 C14 C15 C16 -175.15(16) . . . .
C14 N1 C18 C17 1.2(2) . . . .
C14 N1 C18 C19 -177.55(13) . . . .
C14 C15 C16 C17 0.1(3) . . . .
C15 C16 C17 C18 -1.2(3) . . . .
C16 C17 C18 N1 0.6(2) . . . .
C16 C17 C18 C19 179.14(15) . . . .
C17 C18 C19 N2 -179.59(15) . . . .
C17 C18 C19 C20 -0.3(2) . . . .
C18 N1 C14 C13 174.93(13) . . . .
C18 N1 C14 C15 -2.4(2) . . . .
C18 C19 C20 C21 -179.10(14) . . . .
C19 N2 C23 C22 0.5(2) . . . .
C19 C20 C21 C22 0.4(2) . . . .
C20 C21 C22 C23 -0.5(2) . . . .
C21 C22 C23 N2 0.1(2) . . . .
C23 N2 C19 C18 178.73(13) . . . .
C23 N2 C19 C20 -0.6(2) . . . .
